data_7232679
loop_
_publ_author_name
'Yan, Bingjia'
'Horton, Peter N.'
'Russell, Andrea E.'
'Wedge, Christopher J.'
'Weston, Simon C.'
'Grossel, Martin C.'

_publ_section_title
;
 Crown ether alkali metal TCNQ complexes revisited -- the impact of
 smaller cation complexes on their solid-state architecture and properties
;
_journal_issue 21
_journal_name_full CrystEngComm
_journal_page_first 3273
_journal_paper_doi 10.1039/C9CE00234K
_journal_volume 21
_journal_year 2019
_chemical_formula_moiety 'C44 H48 N8 Na2 O10'
_chemical_formula_sum 'C44 H48 N8 Na2 O10'
_chemical_formula_weight 894.88
_space_group_crystal_system triclinic
_space_group_IT_number 2
_space_group_name_Hall '-P 1'
_space_group_name_H-M_alt 'P -1'
_symmetry_space_group_name_Hall '-P 1'
_symmetry_space_group_name_H-M 'P -1'
_atom_sites_solution_hydrogens geom
_atom_sites_solution_primary dual
_audit_creation_date 2018-09-05
_audit_creation_method
;
Olex2 1.2
(compiled 2018.05.29 svn.r3508 for OlexSys, GUI svn.r5506)
;
_audit_update_record
;
2018-09-06 deposited with the CCDC.    2019-04-30 downloaded from the CCDC.
;
_cell_angle_alpha 83.741(5)
_cell_angle_beta 89.921(4)
_cell_angle_gamma 68.591(6)
_cell_formula_units_Z 1
_cell_length_a 9.2736(6)
_cell_length_b 11.0659(7)
_cell_length_c 11.8680(6)
_cell_measurement_reflns_used 4377
_cell_measurement_temperature 100(2)
_cell_measurement_theta_max 31.1420
_cell_measurement_theta_min 2.3880
_cell_volume 1126.14(13)
_computing_cell_refinement 'CrysAlisPro 1.171.39.46 (Rigaku OD, 2018)'
_computing_data_collection 'CrystalClear-SM Expert 3.1 b27 (Rigaku, 2013)'
_computing_data_reduction 'CrysAlisPro 1.171.39.46 (Rigaku OD, 2018)'
_computing_molecular_graphics 'Olex2 (Dolomanov et al., 2009)'
_computing_publication_material 'Olex2 (Dolomanov et al., 2009)'
_computing_structure_refinement 'ShelXL (Sheldrick, 2015)'
_computing_structure_solution 'ShelXT (Sheldrick, 2015)'
_diffrn_ambient_temperature 100(2)
_diffrn_detector 'CCD area detector'
_diffrn_detector_area_resol_mean 28.5714
_diffrn_detector_type 'Rigaku HG Saturn724+ (2x2 bin mode)'
_diffrn_measured_fraction_theta_full 0.995
_diffrn_measured_fraction_theta_max 0.987
_diffrn_measurement_details
;
List of Runs (angles in degrees, time in seconds):

  # Type    Start    End  Width  t~exp~   \w     \q     \k     \f   Frames
#--------------------------------------------------------------------------
  1  \w   -110.00  18.00   1.00  120.00    --  -20.00 -70.00 180.00  128
  2  \w   -110.00  18.00   1.00  120.00    --  -20.00 -70.00   0.00  128
  3  \w    -35.00  25.00   1.00  120.00    --  -20.00   0.00   0.00   60
  4  \w    -48.00 -13.00   1.00  120.00    --  -20.00 -70.00 120.00   35
  5  \w     20.00  50.00   1.00  120.00    --  -20.00   0.00  90.00   30
;
_diffrn_measurement_device 'four-circle \k goniometer'
_diffrn_measurement_device_type
'Rigaku FRE+ equipped with HF Varimax confocal mirrors and an AFC12 goniometer and HG Saturn 724+ detector'
_diffrn_measurement_method 'profile data from \w-scans'
_diffrn_measurement_specimen_support 'MiTeGen MicroLoop'
_diffrn_orient_matrix_type 'CrysAlisPro convention (1999,Acta A55,543-557)'
_diffrn_orient_matrix_UB_11 0.0112414000
_diffrn_orient_matrix_UB_12 -0.0668097000
_diffrn_orient_matrix_UB_13 0.0145032000
_diffrn_orient_matrix_UB_21 0.0747095000
_diffrn_orient_matrix_UB_22 -0.0117511000
_diffrn_orient_matrix_UB_23 0.0237444000
_diffrn_orient_matrix_UB_31 -0.0324531000
_diffrn_orient_matrix_UB_32 0.0142767000
_diffrn_orient_matrix_UB_33 0.0533573000
_diffrn_radiation_collimation 0.2
_diffrn_radiation_monochromator 'Confocal mirrors, HF Varimax'
_diffrn_radiation_probe x-ray
_diffrn_radiation_type MoK\a
_diffrn_radiation_wavelength 0.71075
_diffrn_reflns_av_R_equivalents 0.0433
_diffrn_reflns_av_unetI/netI 0.0896
_diffrn_reflns_Laue_measured_fraction_full 0.995
_diffrn_reflns_Laue_measured_fraction_max 0.987
_diffrn_reflns_limit_h_max 11
_diffrn_reflns_limit_h_min -12
_diffrn_reflns_limit_k_max 14
_diffrn_reflns_limit_k_min -14
_diffrn_reflns_limit_l_max 13
_diffrn_reflns_limit_l_min -15
_diffrn_reflns_number 9835
_diffrn_reflns_point_group_measured_fraction_full 0.995
_diffrn_reflns_point_group_measured_fraction_max 0.987
_diffrn_reflns_theta_full 25.242
_diffrn_reflns_theta_max 27.485
_diffrn_reflns_theta_min 2.361
_diffrn_source 'Rotating Anode'
_diffrn_source_current 55.0
_diffrn_source_power 2.475
_diffrn_source_target Mo
_diffrn_source_type 'Rigaku FRE+'
_diffrn_source_voltage 45.0
_exptl_absorpt_coefficient_mu 0.111
_exptl_absorpt_correction_T_max 1.00000
_exptl_absorpt_correction_T_min 0.62050
_exptl_absorpt_correction_type multi-scan
_exptl_absorpt_process_details
'CrysAlisPro 1.171.39.46 (Rigaku Oxford Diffraction, 2018) Empirical absorption correction using spherical harmonics, implemented in SCALE3 ABSPACK scaling algorithm.'
_exptl_crystal_colour 'dark blue'
_exptl_crystal_colour_modifier dark
_exptl_crystal_colour_primary blue
_exptl_crystal_density_diffrn 1.320
_exptl_crystal_description plate
_exptl_crystal_F_000 470
_exptl_crystal_size_max 0.08
_exptl_crystal_size_mid 0.06
_exptl_crystal_size_min 0.01
_refine_diff_density_max 0.597
_refine_diff_density_min -0.238
_refine_diff_density_rms 0.062
_refine_ls_extinction_method none
_refine_ls_goodness_of_fit_ref 1.001
_refine_ls_hydrogen_treatment constr
_refine_ls_matrix_type full
_refine_ls_number_parameters 289
_refine_ls_number_reflns 5096
_refine_ls_number_restraints 0
_refine_ls_restrained_S_all 1.001
_refine_ls_R_factor_all 0.1133
_refine_ls_R_factor_gt 0.0576
_refine_ls_shift/su_max 0.000
_refine_ls_shift/su_mean 0.000
_refine_ls_structure_factor_coef Fsqd
_refine_ls_weighting_details 'w=1/[\s^2^(Fo^2^)+(0.0503P)^2^+0.0954P] where P=(Fo^2^+2Fc^2^)/3'
_refine_ls_weighting_scheme calc
_refine_ls_wR_factor_gt 0.1057
_refine_ls_wR_factor_ref 0.1242
_reflns_Friedel_coverage 0.000
_reflns_number_gt 3145
_reflns_number_total 5096
_reflns_threshold_expression 'I > 2\s(I)'
_cod_data_source_file c9ce00234k2.cif
_cod_data_source_block 2_5NaT
_cod_depositor_comments 'Adding full bibliography for 7232678--7232682.cif.'
_cod_original_cell_volume 1126.14(12)
_cod_database_code 7232679
_shelx_shelxl_version_number 2018/3
_chemical_oxdiff_formula 'C12H4N4 Na C10H20O5'
_shelx_space_group_comment
;
The symmetry employed for this shelxl refinement is uniquely defined
by the following loop, which should always be used as a source of
symmetry information in preference to the above space-group names.
They are only intended as comments.
;
_shelx_estimated_absorpt_t_max 0.999
_shelx_estimated_absorpt_t_min 0.991
_reflns_odcompleteness_completeness 98.70
_reflns_odcompleteness_iscentric 1
_reflns_odcompleteness_theta 27.42
_olex2_refinement_description
;
1. Fixed Uiso
 At 1.2 times of:
  All C(H) groups, All C(H,H) groups
2.a Secondary CH2 refined with riding coordinates:
 C21(H21A,H21B), C22(H22A,H22B), C23(H23A,H23B), C24(H24A,H24B), C25(H25A,
 H25B), C26(H26A,H26B), C27(H27A,H27B), C28(H28A,H28B), C29(H29A,H29B),
 C30(H30A,H30B)
2.b Aromatic/amide H refined with riding coordinates:
 C2(H2), C3(H3), C5(H5), C6(H6)
;
_olex2_diffrn_ambient_temperature_device 'Oxford Cryosystems'
_olex2_submission_special_instructions 'No special instructions were received'
_oxdiff_exptl_absorpt_empirical_details
;
Empirical correction (ABSPACK) includes:
- Absorption correction using spherical harmonics
- Frame scaling
- Detector area scaling
;
_oxdiff_exptl_absorpt_empirical_full_max 1.749
_oxdiff_exptl_absorpt_empirical_full_min 0.726

loop_
_space_group_symop_operation_xyz
'x, y, z'
'-x, -y, -z'

loop_
_atom_site_label
_atom_site_type_symbol
_atom_site_fract_x
_atom_site_fract_y
_atom_site_fract_z
_atom_site_U_iso_or_equiv
_atom_site_adp_type
_atom_site_occupancy
_atom_site_site_symmetry_order
_atom_site_calc_flag
_atom_site_refinement_flags_posn
Na1 Na 0.44331(10) 0.75208(8) 0.64608(7) 0.0200(2) Uani 1 1 d .
C1 C -0.0507(2) 1.0713(2) 0.82595(18) 0.0170(5) Uani 1 1 d .
C2 C -0.1356(3) 1.1560(2) 0.90412(18) 0.0181(5) Uani 1 1 d .
H2 H -0.129046 1.239827 0.902755 0.022 Uiso 1 1 calc R
C3 C -0.2263(2) 1.1207(2) 0.98115(18) 0.0174(5) Uani 1 1 d .
H3 H -0.282428 1.180661 1.031545 0.021 Uiso 1 1 calc R
C4 C -0.2383(2) 0.9961(2) 0.98743(18) 0.0166(5) Uani 1 1 d .
C5 C -0.1568(3) 0.9122(2) 0.90687(18) 0.0191(5) Uani 1 1 d .
H5 H -0.164805 0.828957 0.907231 0.023 Uiso 1 1 calc R
C6 C -0.0676(2) 0.9485(2) 0.82939(18) 0.0180(5) Uani 1 1 d .
H6 H -0.015536 0.890474 0.776387 0.022 Uiso 1 1 calc R
C7 C 0.0445(2) 1.1084(2) 0.74752(18) 0.0175(5) Uani 1 1 d .
C8 C -0.3266(2) 0.9571(2) 1.07070(18) 0.0174(5) Uani 1 1 d .
C9 C 0.1312(3) 1.0232(2) 0.67003(19) 0.0191(5) Uani 1 1 d .
C10 C 0.0460(2) 1.2372(2) 0.73493(18) 0.0176(5) Uani 1 1 d .
C11 C -0.4130(3) 1.0426(2) 1.14733(19) 0.0188(5) Uani 1 1 d .
C12 C -0.3419(3) 0.8329(2) 1.07809(18) 0.0202(5) Uani 1 1 d .
N1 N 0.2018(2) 0.95098(19) 0.60993(16) 0.0244(5) Uani 1 1 d .
N2 N 0.0418(2) 1.34331(19) 0.72463(17) 0.0258(5) Uani 1 1 d .
N3 N -0.4819(2) 1.11266(19) 1.21004(16) 0.0232(5) Uani 1 1 d .
N4 N -0.3568(3) 0.7340(2) 1.08409(18) 0.0327(5) Uani 1 1 d .
C21 C 0.7888(3) 0.7266(2) 0.5589(2) 0.0256(6) Uani 1 1 d .
H21A H 0.854122 0.778904 0.539866 0.031 Uiso 1 1 calc R
H21B H 0.826009 0.648429 0.517696 0.031 Uiso 1 1 calc R
C22 C 0.7993(3) 0.6861(2) 0.6842(2) 0.0258(6) Uani 1 1 d .
H22A H 0.907864 0.632429 0.709078 0.031 Uiso 1 1 calc R
H22B H 0.764556 0.764288 0.725442 0.031 Uiso 1 1 calc R
C23 C 0.7072(3) 0.5663(2) 0.8257(2) 0.0282(6) Uani 1 1 d .
H23A H 0.688720 0.639282 0.872085 0.034 Uiso 1 1 calc R
H23B H 0.810077 0.498677 0.848698 0.034 Uiso 1 1 calc R
C24 C 0.5835(3) 0.5099(2) 0.8437(2) 0.0281(6) Uani 1 1 d .
H24A H 0.594471 0.444227 0.790654 0.034 Uiso 1 1 calc R
H24B H 0.592307 0.466569 0.922247 0.034 Uiso 1 1 calc R
C25 C 0.3078(3) 0.5725(2) 0.8210(2) 0.0292(6) Uani 1 1 d .
H25A H 0.211746 0.645355 0.835763 0.035 Uiso 1 1 calc R
H25B H 0.323785 0.499728 0.881952 0.035 Uiso 1 1 calc R
C26 C 0.2887(3) 0.5279(2) 0.7086(2) 0.0282(6) Uani 1 1 d .
H26A H 0.381453 0.451660 0.694651 0.034 Uiso 1 1 calc R
H26B H 0.197066 0.502148 0.708085 0.034 Uiso 1 1 calc R
C27 C 0.2569(3) 0.6028(2) 0.5116(2) 0.0267(6) Uani 1 1 d .
H27A H 0.157376 0.591180 0.499419 0.032 Uiso 1 1 calc R
H27B H 0.342642 0.520454 0.499805 0.032 Uiso 1 1 calc R
C28 C 0.2655(3) 0.7134(2) 0.4303(2) 0.0243(6) Uani 1 1 d .
H28A H 0.250538 0.698195 0.351254 0.029 Uiso 1 1 calc R
H28B H 0.183564 0.796647 0.445097 0.029 Uiso 1 1 calc R
C29 C 0.4326(3) 0.8322(2) 0.3876(2) 0.0259(6) Uani 1 1 d .
H29A H 0.361420 0.912446 0.416568 0.031 Uiso 1 1 calc R
H29B H 0.408614 0.837766 0.305507 0.031 Uiso 1 1 calc R
C30 C 0.5980(3) 0.8186(2) 0.40723(19) 0.0269(6) Uani 1 1 d .
H30A H 0.668420 0.741858 0.373207 0.032 Uiso 1 1 calc R
H30B H 0.614213 0.897469 0.371364 0.032 Uiso 1 1 calc R
O21 O 0.63032(18) 0.80260(15) 0.52680(13) 0.0232(4) Uani 1 1 d .
O22 O 0.70280(18) 0.61235(15) 0.70822(12) 0.0229(4) Uani 1 1 d .
O23 O 0.43657(18) 0.61497(15) 0.82362(13) 0.0246(4) Uani 1 1 d .
O24 O 0.26883(18) 0.63441(15) 0.62351(13) 0.0250(4) Uani 1 1 d .
O25 O 0.41497(17) 0.71970(15) 0.44669(13) 0.0218(4) Uani 1 1 d .

loop_
_atom_site_aniso_label
_atom_site_aniso_U_11
_atom_site_aniso_U_22
_atom_site_aniso_U_33
_atom_site_aniso_U_23
_atom_site_aniso_U_13
_atom_site_aniso_U_12
Na1 0.0202(5) 0.0192(5) 0.0204(5) -0.0029(4) 0.0029(4) -0.0068(4)
C1 0.0160(12) 0.0194(11) 0.0142(11) -0.0006(9) -0.0009(9) -0.0052(10)
C2 0.0230(13) 0.0154(11) 0.0188(12) -0.0017(9) 0.0009(10) -0.0106(10)
C3 0.0182(12) 0.0175(11) 0.0174(12) -0.0059(9) 0.0020(9) -0.0067(10)
C4 0.0152(12) 0.0192(11) 0.0162(12) -0.0015(9) -0.0018(9) -0.0074(9)
C5 0.0208(12) 0.0178(11) 0.0195(12) -0.0026(10) -0.0021(10) -0.0080(10)
C6 0.0160(12) 0.0188(12) 0.0172(12) -0.0049(9) 0.0023(9) -0.0034(9)
C7 0.0170(12) 0.0184(11) 0.0171(12) -0.0025(9) 0.0026(9) -0.0064(9)
C8 0.0175(12) 0.0184(11) 0.0171(12) -0.0028(10) -0.0001(9) -0.0073(10)
C9 0.0188(12) 0.0186(12) 0.0193(12) 0.0010(10) -0.0006(10) -0.0073(10)
C10 0.0135(12) 0.0228(12) 0.0156(12) -0.0021(10) 0.0043(9) -0.0058(10)
C11 0.0182(12) 0.0202(12) 0.0192(12) 0.0041(10) -0.0021(10) -0.0101(10)
C12 0.0218(13) 0.0248(13) 0.0136(12) -0.0027(10) 0.0014(9) -0.0079(11)
N1 0.0243(11) 0.0236(11) 0.0252(11) -0.0051(9) 0.0042(9) -0.0081(9)
N2 0.0216(11) 0.0253(11) 0.0319(12) -0.0035(9) 0.0063(9) -0.0102(9)
N3 0.0253(11) 0.0232(11) 0.0215(11) -0.0030(9) 0.0044(9) -0.0091(9)
N4 0.0437(14) 0.0275(12) 0.0319(13) -0.0037(10) 0.0011(10) -0.0189(11)
C21 0.0197(13) 0.0272(13) 0.0331(15) -0.0070(11) 0.0054(11) -0.0115(11)
C22 0.0197(13) 0.0287(13) 0.0288(14) -0.0069(11) -0.0004(10) -0.0075(11)
C23 0.0300(15) 0.0269(13) 0.0203(13) -0.0039(11) 0.0002(11) -0.0014(11)
C24 0.0337(15) 0.0221(13) 0.0204(13) 0.0000(10) 0.0037(11) -0.0014(11)
C25 0.0331(15) 0.0220(13) 0.0327(15) -0.0007(11) 0.0127(12) -0.0110(11)
C26 0.0303(15) 0.0218(13) 0.0355(15) -0.0027(11) 0.0059(12) -0.0134(11)
C27 0.0229(14) 0.0286(13) 0.0325(15) -0.0118(11) 0.0005(11) -0.0117(11)
C28 0.0183(13) 0.0319(14) 0.0234(13) -0.0089(11) 0.0002(10) -0.0084(11)
C29 0.0316(14) 0.0258(13) 0.0178(13) 0.0022(10) 0.0020(10) -0.0090(11)
C30 0.0332(15) 0.0316(14) 0.0189(13) -0.0011(11) 0.0060(11) -0.0158(12)
O21 0.0230(9) 0.0278(9) 0.0209(9) -0.0048(7) 0.0027(7) -0.0113(7)
O22 0.0262(9) 0.0237(9) 0.0186(9) -0.0014(7) 0.0008(7) -0.0092(7)
O23 0.0279(10) 0.0189(8) 0.0252(9) -0.0020(7) 0.0039(7) -0.0068(7)
O24 0.0309(10) 0.0214(9) 0.0259(9) -0.0059(7) 0.0045(7) -0.0123(8)
O25 0.0184(9) 0.0250(9) 0.0228(9) -0.0009(7) 0.0002(7) -0.0093(7)

loop_
_atom_type_symbol
_atom_type_description
_atom_type_scat_dispersion_real
_atom_type_scat_dispersion_imag
_atom_type_scat_source
C C 0.0033 0.0016 'International Tables Vol C Tables 4.2.6.8 and 6.1.1.4'
H H 0.0000 0.0000 'International Tables Vol C Tables 4.2.6.8 and 6.1.1.4'
N N 0.0061 0.0033 'International Tables Vol C Tables 4.2.6.8 and 6.1.1.4'
Na Na 0.0362 0.0249 'International Tables Vol C Tables 4.2.6.8 and 6.1.1.4'
O O 0.0106 0.0060 'International Tables Vol C Tables 4.2.6.8 and 6.1.1.4'

loop_
_geom_angle_atom_site_label_1
_geom_angle_atom_site_label_2
_geom_angle_atom_site_label_3
_geom_angle
_geom_angle_site_symmetry_1
_geom_angle_site_symmetry_3
N3 Na1 N1 79.30(7) 2_577 .
O21 Na1 N1 104.10(7) . .
O21 Na1 N3 90.59(6) . 2_577
O21 Na1 O23 139.42(6) . .
O21 Na1 O24 134.08(6) . .
O21 Na1 O25 67.07(6) . .
O22 Na1 N1 160.82(7) . .
O22 Na1 N3 82.74(6) . 2_577
O22 Na1 O21 69.25(6) . .
O22 Na1 O23 70.51(6) . .
O22 Na1 O24 113.76(6) . .
O22 Na1 O25 106.00(6) . .
O23 Na1 N1 112.28(7) . .
O23 Na1 N3 79.41(6) . 2_577
O24 Na1 N1 84.04(6) . .
O24 Na1 N3 135.06(7) . 2_577
O24 Na1 O23 68.92(6) . .
O24 Na1 O25 68.45(6) . .
O25 Na1 N1 86.71(6) . .
O25 Na1 N3 149.94(7) . 2_577
O25 Na1 O23 130.64(6) . .
C2 C1 C6 116.8(2) . .
C7 C1 C2 121.4(2) . .
C7 C1 C6 121.80(19) . .
C1 C2 H2 119.0 . .
C3 C2 C1 121.9(2) . .
C3 C2 H2 119.0 . .
C2 C3 H3 119.4 . .
C2 C3 C4 121.2(2) . .
C4 C3 H3 119.4 . .
C3 C4 C5 117.1(2) . .
C8 C4 C3 121.2(2) . .
C8 C4 C5 121.7(2) . .
C4 C5 H5 119.3 . .
C6 C5 C4 121.4(2) . .
C6 C5 H5 119.3 . .
C1 C6 H6 119.3 . .
C5 C6 C1 121.5(2) . .
C5 C6 H6 119.3 . .
C1 C7 C9 121.5(2) . .
C1 C7 C10 121.43(19) . .
C9 C7 C10 116.8(2) . .
C4 C8 C12 122.3(2) . .
C11 C8 C4 121.6(2) . .
C11 C8 C12 116.0(2) . .
N1 C9 C7 177.8(2) . .
N2 C10 C7 177.7(2) . .
N3 C11 C8 179.3(2) . .
N4 C12 C8 178.9(3) . .
C9 N1 Na1 130.77(17) . .
C11 N3 Na1 140.49(17) . 2_577
H21A C21 H21B 108.4 . .
C22 C21 H21A 110.1 . .
C22 C21 H21B 110.1 . .
O21 C21 H21A 110.1 . .
O21 C21 H21B 110.1 . .
O21 C21 C22 108.06(18) . .
C21 C22 H22A 110.0 . .
C21 C22 H22B 110.0 . .
H22A C22 H22B 108.4 . .
O22 C22 C21 108.35(19) . .
O22 C22 H22A 110.0 . .
O22 C22 H22B 110.0 . .
H23A C23 H23B 108.4 . .
C24 C23 H23A 110.1 . .
C24 C23 H23B 110.1 . .
O22 C23 H23A 110.1 . .
O22 C23 H23B 110.1 . .
O22 C23 C24 108.11(19) . .
C23 C24 H24A 110.2 . .
C23 C24 H24B 110.2 . .
H24A C24 H24B 108.5 . .
O23 C24 C23 107.73(19) . .
O23 C24 H24A 110.2 . .
O23 C24 H24B 110.2 . .
H25A C25 H25B 107.9 . .
C26 C25 H25A 109.2 . .
C26 C25 H25B 109.2 . .
O23 C25 H25A 109.2 . .
O23 C25 H25B 109.2 . .
O23 C25 C26 111.84(19) . .
C25 C26 H26A 110.2 . .
C25 C26 H26B 110.2 . .
H26A C26 H26B 108.5 . .
O24 C26 C25 107.36(19) . .
O24 C26 H26A 110.2 . .
O24 C26 H26B 110.2 . .
H27A C27 H27B 108.5 . .
C28 C27 H27A 110.2 . .
C28 C27 H27B 110.2 . .
O24 C27 H27A 110.2 . .
O24 C27 H27B 110.2 . .
O24 C27 C28 107.52(19) . .
C27 C28 H28A 110.2 . .
C27 C28 H28B 110.2 . .
H28A C28 H28B 108.5 . .
O25 C28 C27 107.58(18) . .
O25 C28 H28A 110.2 . .
O25 C28 H28B 110.2 . .
H29A C29 H29B 108.5 . .
C30 C29 H29A 110.3 . .
C30 C29 H29B 110.3 . .
O25 C29 H29A 110.3 . .
O25 C29 H29B 110.3 . .
O25 C29 C30 107.13(18) . .
C29 C30 H30A 110.0 . .
C29 C30 H30B 110.0 . .
H30A C30 H30B 108.4 . .
O21 C30 C29 108.39(19) . .
O21 C30 H30A 110.0 . .
O21 C30 H30B 110.0 . .
C21 O21 Na1 114.94(13) . .
C30 O21 Na1 116.12(13) . .
C30 O21 C21 113.34(17) . .
C22 O22 Na1 107.11(13) . .
C22 O22 C23 112.86(18) . .
C23 O22 Na1 110.00(13) . .
C24 O23 Na1 108.95(13) . .
C24 O23 C25 113.64(18) . .
C25 O23 Na1 111.26(13) . .
C26 O24 Na1 114.82(14) . .
C26 O24 C27 113.07(17) . .
C27 O24 Na1 114.58(13) . .
C28 O25 Na1 107.69(12) . .
C29 O25 Na1 102.12(13) . .
C29 O25 C28 114.12(17) . .

loop_
_geom_bond_atom_site_label_1
_geom_bond_atom_site_label_2
_geom_bond_distance
_geom_bond_site_symmetry_2
Na1 N1 2.499(2) .
Na1 N3 2.497(2) 2_577
Na1 O21 2.4192(18) .
Na1 O22 2.4012(17) .
Na1 O23 2.4733(18) .
Na1 O24 2.4496(18) .
Na1 O25 2.4602(17) .
C1 C2 1.417(3) .
C1 C6 1.419(3) .
C1 C7 1.412(3) .
C2 H2 0.9500 .
C2 C3 1.362(3) .
C3 H3 0.9500 .
C3 C4 1.418(3) .
C4 C5 1.424(3) .
C4 C8 1.413(3) .
C5 H5 0.9500 .
C5 C6 1.361(3) .
C6 H6 0.9500 .
C7 C9 1.419(3) .
C7 C10 1.423(3) .
C8 C11 1.413(3) .
C8 C12 1.426(3) .
C9 N1 1.148(3) .
C10 N2 1.153(3) .
C11 N3 1.151(3) .
C12 N4 1.147(3) .
C21 H21A 0.9900 .
C21 H21B 0.9900 .
C21 C22 1.498(3) .
C21 O21 1.429(3) .
C22 H22A 0.9900 .
C22 H22B 0.9900 .
C22 O22 1.424(3) .
C23 H23A 0.9900 .
C23 H23B 0.9900 .
C23 C24 1.498(4) .
C23 O22 1.427(3) .
C24 H24A 0.9900 .
C24 H24B 0.9900 .
C24 O23 1.432(3) .
C25 H25A 0.9900 .
C25 H25B 0.9900 .
C25 C26 1.503(3) .
C25 O23 1.436(3) .
C26 H26A 0.9900 .
C26 H26B 0.9900 .
C26 O24 1.423(3) .
C27 H27A 0.9900 .
C27 H27B 0.9900 .
C27 C28 1.500(3) .
C27 O24 1.425(3) .
C28 H28A 0.9900 .
C28 H28B 0.9900 .
C28 O25 1.427(3) .
C29 H29A 0.9900 .
C29 H29B 0.9900 .
C29 C30 1.501(3) .
C29 O25 1.424(3) .
C30 H30A 0.9900 .
C30 H30B 0.9900 .
C30 O21 1.429(3) .

loop_
_geom_torsion_atom_site_label_1
_geom_torsion_atom_site_label_2
_geom_torsion_atom_site_label_3
_geom_torsion_atom_site_label_4
_geom_torsion
C1 C2 C3 C4 0.8(3)
C2 C1 C6 C5 -2.3(3)
C2 C1 C7 C9 179.2(2)
C2 C1 C7 C10 -7.1(3)
C2 C3 C4 C5 -2.5(3)
C2 C3 C4 C8 177.0(2)
C3 C4 C5 C6 1.8(3)
C3 C4 C8 C11 3.3(3)
C3 C4 C8 C12 179.3(2)
C4 C5 C6 C1 0.6(3)
C5 C4 C8 C11 -177.2(2)
C5 C4 C8 C12 -1.1(3)
C6 C1 C2 C3 1.7(3)
C6 C1 C7 C9 -1.6(3)
C6 C1 C7 C10 172.1(2)
C7 C1 C2 C3 -179.2(2)
C7 C1 C6 C5 178.5(2)
C8 C4 C5 C6 -177.7(2)
C21 C22 O22 Na1 -60.13(19)
C21 C22 O22 C23 178.66(18)
C22 C21 O21 Na1 -27.9(2)
C22 C21 O21 C30 -164.71(19)
C23 C24 O23 Na1 46.4(2)
C23 C24 O23 C25 171.05(18)
C24 C23 O22 Na1 51.3(2)
C24 C23 O22 C22 170.88(18)
C25 C26 O24 Na1 43.1(2)
C25 C26 O24 C27 177.11(19)
C26 C25 O23 Na1 43.5(2)
C26 C25 O23 C24 -80.0(2)
C27 C28 O25 Na1 -58.44(19)
C27 C28 O25 C29 -171.03(18)
C28 C27 O24 Na1 -35.8(2)
C28 C27 O24 C26 -169.96(19)
C29 C30 O21 Na1 14.0(2)
C29 C30 O21 C21 150.29(19)
C30 C29 O25 Na1 68.04(17)
C30 C29 O25 C28 -176.07(18)
O21 C21 C22 O22 59.2(2)
O22 C23 C24 O23 -67.3(2)
O23 C25 C26 O24 -57.9(2)
O24 C27 C28 O25 63.7(2)
O25 C29 C30 O21 -56.3(2)
